data_4089374
loop_
_publ_author_name
'Grach, Guillaume'
'Pieters, Gr\'egory'
'Dinut, Aurelia'
'Terrasson, Vincent'
'Medimagh, Raouf'
'Bridoux, Alexandre'
'Razafimahaleo, Vanessa'
'Gaucher, Anne'
'Marque, Sylvain'
'Marrot, J\'er\^ome'
'Prim, Damien'
'Gil, Richard'
'Planas, Jos\'e Giner'
'Vi\~nas, Clara'
'Thomas, Isabelle'
'Roblin, Jean-Philippe'
'Troin, Yves'

_publ_section_title
;
 N-Heterocyclic Pyridylmethylamines: Synthesis, Complexation, Molecular
 Structure, and Application to Asymmetric Suzuki--Miyaura and Oxidative
 Coupling Reactions
;
_journal_issue 15
_journal_name_full Organometallics
_journal_page_first 4074
_journal_paper_doi 10.1021/om200375s
_journal_volume 30
_journal_year 2011
_chemical_formula_sum 'C20 H20 Cl2 N2 Pd'
_chemical_formula_weight 465.68
_space_group_IT_number 19
_space_group_name_Hall 'P 2ac 2ab'
_space_group_name_H-M_alt 'P 21 21 21'
_symmetry_cell_setting orthorhombic
_symmetry_space_group_name_H-M 'P 21 21 21'
_atom_sites_solution_hydrogens geom
_atom_sites_solution_primary direct
_atom_sites_solution_secondary difmap
_audit_creation_method SHELXL-97
_cell_angle_alpha 90.00
_cell_angle_beta 90.00
_cell_angle_gamma 90.00
_cell_formula_units_Z 4
_cell_length_a 10.1669(12)
_cell_length_b 11.8011(13)
_cell_length_c 15.7914(18)
_cell_measurement_reflns_used 9991
_cell_measurement_temperature 100(2)
_cell_measurement_theta_max 29.91
_cell_measurement_theta_min 2.94
_cell_volume 1894.7(4)
_computing_cell_refinement 'Bruker SAINT'
_computing_data_collection 'Bruker APEX2'
_computing_data_reduction 'Bruker SAINT'
_computing_molecular_graphics 'Bruker SHELXTL'
_computing_publication_material 'Bruker SHELXTL'
_computing_structure_refinement 'SHELXL-97 (Sheldrick, 1997)'
_computing_structure_solution 'SHELXS-97 (Sheldrick, 1990)'
_diffrn_ambient_temperature 100(2)
_diffrn_detector_area_resol_mean 512x512
_diffrn_measured_fraction_theta_full 0.988
_diffrn_measured_fraction_theta_max 0.988
_diffrn_measurement_device_type 'Bruker APEX-II CCD'
_diffrn_measurement_method '\f and \w scans'
_diffrn_radiation_monochromator graphite
_diffrn_radiation_source 'fine-focus sealed tube'
_diffrn_radiation_type MoK\a
_diffrn_radiation_wavelength 0.71073
_diffrn_reflns_av_R_equivalents 0.0362
_diffrn_reflns_av_sigmaI/netI 0.0305
_diffrn_reflns_limit_h_max 14
_diffrn_reflns_limit_h_min -13
_diffrn_reflns_limit_k_max 14
_diffrn_reflns_limit_k_min -16
_diffrn_reflns_limit_l_max 20
_diffrn_reflns_limit_l_min -22
_diffrn_reflns_number 20922
_diffrn_reflns_theta_full 29.98
_diffrn_reflns_theta_max 29.98
_diffrn_reflns_theta_min 2.15
_diffrn_standards_number 0
_exptl_absorpt_coefficient_mu 1.266
_exptl_absorpt_correction_T_max 0.8838
_exptl_absorpt_correction_T_min 0.7425
_exptl_absorpt_correction_type multi-scan
_exptl_absorpt_process_details 'SADABS (Sheldrick, V2.10)'
_exptl_crystal_colour orange
_exptl_crystal_density_diffrn 1.633
_exptl_crystal_density_method 'not measured'
_exptl_crystal_description parallelepiped
_exptl_crystal_F_000 936
_exptl_crystal_size_max 0.25
_exptl_crystal_size_mid 0.25
_exptl_crystal_size_min 0.10
_refine_diff_density_max 0.335
_refine_diff_density_min -0.450
_refine_diff_density_rms 0.065
_refine_ls_abs_structure_details 'Flack H D (1983), Acta Cryst. A39, 876-881'
_refine_ls_abs_structure_Flack 0.01(2)
_refine_ls_extinction_method none
_refine_ls_goodness_of_fit_ref 1.114
_refine_ls_hydrogen_treatment constr
_refine_ls_matrix_type full
_refine_ls_number_parameters 227
_refine_ls_number_reflns 5413
_refine_ls_number_restraints 0
_refine_ls_restrained_S_all 1.114
_refine_ls_R_factor_all 0.0217
_refine_ls_R_factor_gt 0.0212
_refine_ls_shift/su_max 0.002
_refine_ls_shift/su_mean 0.000
_refine_ls_structure_factor_coef Fsqd
_refine_ls_weighting_details 'calc w=1/[\s^2^(Fo^2^)+(0.0000P)^2^+1.2062P] where P=(Fo^2^+2Fc^2^)/3'
_refine_ls_weighting_scheme calc
_refine_ls_wR_factor_gt 0.0497
_refine_ls_wR_factor_ref 0.0499
_reflns_number_gt 5348
_reflns_number_total 5413
_reflns_threshold_expression >2sigma(I)
_cod_data_source_file om200375s_si_001.cif
_cod_data_source_block 2
_cod_depositor_comments
;
The following automatic conversions were performed:

data item '_symmetry_cell_setting' value 'Orthorhombic' was changed
to 'orthorhombic' in accordance with the
/home/saulius/struct/COD-crude-data/automatic-downloads/DataCite-retrospective/ACS/depositions/lib/dictionaries/cif_core.dic
dictionary named 'cif_core.dic' version 2.4.2 last updated on
2011-04-26.

Automatic conversion script
Id: cif_fix_values 6909 2019-04-08 15:41:33Z antanas 
;
_cod_original_sg_symbol_H-M P2(1)2(1)2(1)
_cod_database_code 4089374

loop_
_symmetry_equiv_pos_as_xyz
'x, y, z'
'-x+1/2, -y, z+1/2'
'-x, y+1/2, -z+1/2'
'x+1/2, -y+1/2, -z'

loop_
_atom_site_label
_atom_site_type_symbol
_atom_site_fract_x
_atom_site_fract_y
_atom_site_fract_z
_atom_site_U_iso_or_equiv
_atom_site_adp_type
_atom_site_occupancy
_atom_site_symmetry_multiplicity
_atom_site_calc_flag
_atom_site_refinement_flags
Pd1 Pd 0.239331(11) 0.075848(10) 0.999646(8) 0.01089(4) Uani 1 1 d .
Cl1 Cl 0.04264(4) 0.07769(4) 1.06965(3) 0.01691(9) Uani 1 1 d .
Cl2 Cl 0.35914(5) 0.14216(4) 1.11355(3) 0.01721(9) Uani 1 1 d .
N1 N 0.39300(15) 0.07154(14) 0.91861(10) 0.0130(3) Uani 1 1 d .
C2 C 0.50384(19) 0.13408(16) 0.92461(13) 0.0161(4) Uani 1 1 d .
H2 H 0.5231 0.1718 0.9763 0.019 Uiso 1 1 calc R
C3 C 0.5901(2) 0.14446(18) 0.85716(14) 0.0198(4) Uani 1 1 d .
H3 H 0.6680 0.1883 0.8626 0.024 Uiso 1 1 calc R
C4 C 0.5616(2) 0.09036(17) 0.78194(13) 0.0193(4) Uani 1 1 d .
H4 H 0.6186 0.0982 0.7346 0.023 Uiso 1 1 calc R
C5 C 0.4482(2) 0.02395(16) 0.77583(12) 0.0163(4) Uani 1 1 d .
H5 H 0.4280 -0.0153 0.7250 0.020 Uiso 1 1 calc R
C6 C 0.36598(19) 0.01662(15) 0.84555(11) 0.0124(3) Uani 1 1 d .
C7 C 0.24051(18) -0.05153(14) 0.84514(11) 0.0120(3) Uani 1 1 d .
H7 H 0.2074 -0.0576 0.7857 0.014 Uiso 1 1 calc R
C8 C 0.2554(2) -0.17018(15) 0.88214(11) 0.0146(3) Uani 1 1 d .
C9 C 0.3687(2) -0.20581(16) 0.92381(13) 0.0173(4) Uani 1 1 d .
H9 H 0.4407 -0.1552 0.9302 0.021 Uiso 1 1 calc R
C10 C 0.3769(2) -0.31522(18) 0.95610(14) 0.0221(4) Uani 1 1 d .
H10 H 0.4556 -0.3399 0.9828 0.026 Uiso 1 1 calc R
C11 C 0.2711(2) -0.38827(16) 0.94947(13) 0.0205(4) Uani 1 1 d .
H11 H 0.2768 -0.4626 0.9723 0.025 Uiso 1 1 calc R
C12 C 0.1568(2) -0.35316(17) 0.90951(13) 0.0212(4) Uani 1 1 d .
H12 H 0.0834 -0.4028 0.9059 0.025 Uiso 1 1 calc R
C13 C 0.1498(2) -0.24486(16) 0.87458(13) 0.0189(4) Uani 1 1 d .
H13 H 0.0726 -0.2218 0.8454 0.023 Uiso 1 1 calc R
N14 N 0.14116(15) 0.01227(13) 0.89767(9) 0.0115(3) Uani 1 1 d .
H14 H 0.0842 -0.0423 0.9191 0.014 Uiso 1 1 calc R
C15 C 0.05541(18) 0.09510(16) 0.84895(12) 0.0136(3) Uani 1 1 d .
H15 H 0.0116 0.1453 0.8914 0.016 Uiso 1 1 calc R
C16 C 0.13942(18) 0.16995(15) 0.79294(11) 0.0134(3) Uani 1 1 d .
C17 C 0.16164(19) 0.14549(17) 0.70749(12) 0.0150(4) Uani 1 1 d .
H17 H 0.1197 0.0819 0.6823 0.018 Uiso 1 1 calc R
C18 C 0.2444(2) 0.21319(17) 0.65908(12) 0.0193(4) Uani 1 1 d .
H18 H 0.2596 0.1952 0.6013 0.023 Uiso 1 1 calc R
C19 C 0.3050(2) 0.30699(18) 0.69503(13) 0.0198(4) Uani 1 1 d .
H19 H 0.3613 0.3536 0.6620 0.024 Uiso 1 1 calc R
C20 C 0.2826(2) 0.33222(17) 0.78001(13) 0.0198(4) Uani 1 1 d .
H20 H 0.3240 0.3962 0.8049 0.024 Uiso 1 1 calc R
C21 C 0.20031(19) 0.26459(17) 0.82848(12) 0.0159(4) Uani 1 1 d .
H21 H 0.1853 0.2828 0.8863 0.019 Uiso 1 1 calc R
C22 C -0.0530(2) 0.02964(19) 0.80283(14) 0.0204(4) Uani 1 1 d .
H22A H -0.1089 0.0829 0.7716 0.031 Uiso 1 1 calc R
H22B H -0.1064 -0.0118 0.8442 0.031 Uiso 1 1 calc R
H22C H -0.0132 -0.0241 0.7631 0.031 Uiso 1 1 calc R

loop_
_atom_site_aniso_label
_atom_site_aniso_U_11
_atom_site_aniso_U_22
_atom_site_aniso_U_33
_atom_site_aniso_U_23
_atom_site_aniso_U_13
_atom_site_aniso_U_12
Pd1 0.01238(6) 0.01005(6) 0.01023(6) -0.00030(5) 0.00015(6) -0.00048(4)
Cl1 0.0179(2) 0.0182(2) 0.01464(18) -0.00027(18) 0.00480(15) -0.00226(19)
Cl2 0.0211(2) 0.0172(2) 0.01329(18) -0.00112(16) -0.00333(17) -0.00295(18)
N1 0.0126(7) 0.0130(7) 0.0134(7) 0.0001(6) -0.0004(5) 0.0006(6)
C2 0.0161(9) 0.0124(9) 0.0197(9) -0.0021(7) -0.0012(7) -0.0010(7)
C3 0.0135(9) 0.0168(9) 0.0292(10) -0.0011(8) 0.0029(8) -0.0012(7)
C4 0.0170(9) 0.0177(9) 0.0232(9) 0.0027(8) 0.0073(7) 0.0035(8)
C5 0.0174(9) 0.0157(8) 0.0156(8) -0.0001(7) 0.0024(7) 0.0046(7)
C6 0.0129(8) 0.0116(8) 0.0126(8) 0.0002(6) -0.0010(7) 0.0025(7)
C7 0.0124(8) 0.0114(7) 0.0121(7) -0.0021(6) 0.0008(6) 0.0014(6)
C8 0.0194(9) 0.0119(8) 0.0123(7) -0.0020(6) 0.0011(7) 0.0008(7)
C9 0.0162(9) 0.0147(9) 0.0210(9) 0.0010(7) -0.0017(8) 0.0012(7)
C10 0.0212(10) 0.0197(10) 0.0254(10) 0.0031(8) -0.0048(8) 0.0037(8)
C11 0.0268(11) 0.0136(8) 0.0210(9) 0.0011(7) 0.0003(8) 0.0024(8)
C12 0.0218(10) 0.0139(9) 0.0279(10) -0.0005(8) -0.0033(8) -0.0040(8)
C13 0.0177(10) 0.0157(9) 0.0233(10) -0.0004(7) -0.0058(8) -0.0012(7)
N14 0.0109(7) 0.0101(7) 0.0133(7) -0.0010(5) 0.0002(6) 0.0000(6)
C15 0.0114(8) 0.0151(9) 0.0144(8) -0.0002(7) 0.0004(6) 0.0015(7)
C16 0.0105(8) 0.0136(8) 0.0160(8) 0.0026(6) -0.0024(7) 0.0033(7)
C17 0.0143(9) 0.0146(8) 0.0161(8) 0.0007(7) -0.0011(7) 0.0008(7)
C18 0.0204(10) 0.0238(10) 0.0136(8) 0.0027(7) 0.0022(8) 0.0046(9)
C19 0.0171(9) 0.0202(10) 0.0220(10) 0.0077(8) 0.0017(8) -0.0018(8)
C20 0.0185(9) 0.0152(9) 0.0256(10) 0.0022(8) -0.0028(8) -0.0030(7)
C21 0.0183(9) 0.0143(8) 0.0152(8) 0.0004(7) -0.0014(7) 0.0026(7)
C22 0.0145(9) 0.0213(10) 0.0254(10) 0.0032(8) -0.0043(8) -0.0029(8)

loop_
_atom_type_symbol
_atom_type_description
_atom_type_scat_dispersion_real
_atom_type_scat_dispersion_imag
_atom_type_scat_source
C C 0.0033 0.0016 'International Tables Vol C Tables 4.2.6.8 and 6.1.1.4'
H H 0.0000 0.0000 'International Tables Vol C Tables 4.2.6.8 and 6.1.1.4'
N N 0.0061 0.0033 'International Tables Vol C Tables 4.2.6.8 and 6.1.1.4'
Cl Cl 0.1484 0.1585 'International Tables Vol C Tables 4.2.6.8 and 6.1.1.4'
Pd Pd -0.9988 1.0072 'International Tables Vol C Tables 4.2.6.8 and 6.1.1.4'

loop_
_geom_angle_atom_site_label_1
_geom_angle_atom_site_label_2
_geom_angle_atom_site_label_3
_geom_angle
N1 Pd1 N14 82.47(6)
N1 Pd1 Cl1 169.58(4)
N14 Pd1 Cl1 87.55(5)
N1 Pd1 Cl2 95.39(5)
N14 Pd1 Cl2 177.19(4)
Cl1 Pd1 Cl2 94.677(19)
C2 N1 C6 119.44(16)
C2 N1 Pd1 125.96(13)
C6 N1 Pd1 113.31(12)
N1 C2 C3 121.52(18)
N1 C2 H2 119.2
C3 C2 H2 119.2
C4 C3 C2 119.20(19)
C4 C3 H3 120.4
C2 C3 H3 120.4
C3 C4 C5 119.52(18)
C3 C4 H4 120.2
C5 C4 H4 120.2
C6 C5 C4 118.56(19)
C6 C5 H5 120.7
C4 C5 H5 120.7
N1 C6 C5 121.73(17)
N1 C6 C7 115.55(15)
C5 C6 C7 122.71(17)
C6 C7 N14 107.33(13)
C6 C7 C8 113.83(16)
N14 C7 C8 108.31(14)
C6 C7 H7 109.1
N14 C7 H7 109.1
C8 C7 H7 109.1
C9 C8 C13 119.13(17)
C9 C8 C7 122.74(17)
C13 C8 C7 118.12(17)
C10 C9 C8 120.23(19)
C10 C9 H9 119.9
C8 C9 H9 119.9
C11 C10 C9 120.30(19)
C11 C10 H10 119.9
C9 C10 H10 119.9
C10 C11 C12 120.04(18)
C10 C11 H11 120.0
C12 C11 H11 120.0
C11 C12 C13 119.81(19)
C11 C12 H12 120.1
C13 C12 H12 120.1
C12 C13 C8 120.44(19)
C12 C13 H13 119.8
C8 C13 H13 119.8
C7 N14 C15 115.28(14)
C7 N14 Pd1 106.88(11)
C15 N14 Pd1 116.39(11)
C7 N14 H14 105.8
C15 N14 H14 105.8
Pd1 N14 H14 105.8
C16 C15 N14 110.34(14)
C16 C15 C22 115.01(16)
N14 C15 C22 109.25(15)
C16 C15 H15 107.3
N14 C15 H15 107.3
C22 C15 H15 107.3
C21 C16 C17 118.80(18)
C21 C16 C15 118.85(16)
C17 C16 C15 122.31(17)
C18 C17 C16 120.67(18)
C18 C17 H17 119.7
C16 C17 H17 119.7
C19 C18 C17 120.15(18)
C19 C18 H18 119.9
C17 C18 H18 119.9
C18 C19 C20 119.45(19)
C18 C19 H19 120.3
C20 C19 H19 120.3
C21 C20 C19 120.48(19)
C21 C20 H20 119.8
C19 C20 H20 119.8
C20 C21 C16 120.44(18)
C20 C21 H21 119.8
C16 C21 H21 119.8
C15 C22 H22A 109.5
C15 C22 H22B 109.5
H22A C22 H22B 109.5
C15 C22 H22C 109.5
H22A C22 H22C 109.5
H22B C22 H22C 109.5

loop_
_geom_bond_atom_site_label_1
_geom_bond_atom_site_label_2
_geom_bond_distance
Pd1 N1 2.0201(15)
Pd1 N14 2.0377(15)
Pd1 Cl1 2.2850(5)
Pd1 Cl2 2.3090(5)
N1 C2 1.350(2)
N1 C6 1.352(2)
C2 C3 1.385(3)
C2 H2 0.9500
C3 C4 1.379(3)
C3 H3 0.9500
C4 C5 1.397(3)
C4 H4 0.9500
C5 C6 1.385(3)
C5 H5 0.9500
C6 C7 1.508(3)
C7 N14 1.508(2)
C7 C8 1.525(2)
C7 H7 1.0000
C8 C9 1.392(3)
C8 C13 1.394(3)
C9 C10 1.391(3)
C9 H9 0.9500
C10 C11 1.382(3)
C10 H10 0.9500
C11 C12 1.386(3)
C11 H11 0.9500
C12 C13 1.394(3)
C12 H12 0.9500
C13 H13 0.9500
N14 C15 1.519(2)
N14 H14 0.9300
C15 C16 1.514(3)
C15 C22 1.531(3)
C15 H15 1.0000
C16 C21 1.395(3)
C16 C17 1.398(3)
C17 C18 1.389(3)
C17 H17 0.9500
C18 C19 1.388(3)
C18 H18 0.9500
C19 C20 1.393(3)
C19 H19 0.9500
C20 C21 1.387(3)
C20 H20 0.9500
C21 H21 0.9500
C22 H22A 0.9800
C22 H22B 0.9800
C22 H22C 0.9800
